data_7206998
loop_
_publ_author_name
'Bai, Shi-Qiang'
'Yong, Anna Marie'
'Hu, Jian Jin'
'Young, David J.'
'Zhang, Xinhai'
'Zong, Yun'
'Xu, Jianwei'
'Zuo, Jing-Lin'
'Hor, T. S. Andy'

_publ_section_title
;
 Zinc, cobalt and copper coordination polymers with different structural
 motifs from picolyl-triazole hybrid ligands
;
_journal_issue 3
_journal_name_full CrystEngComm
_journal_page_first 961
_journal_paper_doi 10.1039/c1ce05808h
_journal_volume 14
_journal_year 2012
_chemical_formula_sum 'C14 H20 Cu2 I2 N4'
_chemical_formula_weight 625.22
_chemical_name_systematic
;
?
;
_space_group_IT_number 88
_symmetry_cell_setting tetragonal
_symmetry_space_group_name_Hall '-I 4ad'
_symmetry_space_group_name_H-M 'I 41/a :2'
_atom_sites_solution_hydrogens geom
_atom_sites_solution_primary direct
_atom_sites_solution_secondary difmap
_audit_creation_method SHELXL-97
_cell_angle_alpha 90.00
_cell_angle_beta 90.00
_cell_angle_gamma 90.00
_cell_formula_units_Z 16
_cell_length_a 22.5410(6)
_cell_length_b 22.5410(6)
_cell_length_c 14.6276(5)
_cell_measurement_reflns_used 8443
_cell_measurement_temperature 293(2)
_cell_measurement_theta_max 27.53
_cell_measurement_theta_min 2.45
_cell_volume 7432.2(4)
_computing_cell_refinement 'Bruker SMART'
_computing_data_collection 'Bruker SMART'
_computing_data_reduction 'Bruker SAINT'
_computing_molecular_graphics 'Bruker SHELXTL'
_computing_publication_material 'Bruker SHELXTL'
_computing_structure_refinement 'SHELXL-97 (Sheldrick, 1997)'
_computing_structure_solution 'SHELXS-97 (Sheldrick, 1990)'
_diffrn_ambient_temperature 293(2)
_diffrn_measured_fraction_theta_full 1.000
_diffrn_measured_fraction_theta_max 1.000
_diffrn_measurement_device_type 'CCD area detector'
_diffrn_measurement_method 'phi and omega scans'
_diffrn_radiation_monochromator graphite
_diffrn_radiation_source 'fine-focus sealed tube'
_diffrn_radiation_type MoK\a
_diffrn_radiation_wavelength 0.71073
_diffrn_reflns_av_R_equivalents 0.0342
_diffrn_reflns_av_sigmaI/netI 0.0236
_diffrn_reflns_limit_h_max 29
_diffrn_reflns_limit_h_min -21
_diffrn_reflns_limit_k_max 29
_diffrn_reflns_limit_k_min -29
_diffrn_reflns_limit_l_max 18
_diffrn_reflns_limit_l_min -18
_diffrn_reflns_number 26073
_diffrn_reflns_theta_full 27.49
_diffrn_reflns_theta_max 27.49
_diffrn_reflns_theta_min 1.66
_exptl_absorpt_coefficient_mu 5.613
_exptl_absorpt_correction_T_max 0.7294
_exptl_absorpt_correction_T_min 0.1822
_exptl_absorpt_correction_type multi-scan
_exptl_absorpt_process_details 'Sadabs, (Sheldrick 2001)'
_exptl_crystal_colour YELLOW
_exptl_crystal_density_diffrn 2.235
_exptl_crystal_density_meas ?
_exptl_crystal_density_method 'not measured'
_exptl_crystal_description ROD
_exptl_crystal_F_000 4736
_exptl_crystal_size_max 0.46
_exptl_crystal_size_mid 0.10
_exptl_crystal_size_min 0.06
_refine_diff_density_max 1.074
_refine_diff_density_min -0.520
_refine_diff_density_rms 0.130
_refine_ls_extinction_method none
_refine_ls_goodness_of_fit_ref 1.071
_refine_ls_hydrogen_treatment constr
_refine_ls_matrix_type full
_refine_ls_number_parameters 218
_refine_ls_number_reflns 4256
_refine_ls_number_restraints 48
_refine_ls_restrained_S_all 1.074
_refine_ls_R_factor_all 0.0365
_refine_ls_R_factor_gt 0.0324
_refine_ls_shift/su_max 0.002
_refine_ls_shift/su_mean 0.000
_refine_ls_structure_factor_coef Fsqd
_refine_ls_weighting_details 'calc w=1/[\s^2^(Fo^2^)+(0.0472P)^2^+16.3030P] where P=(Fo^2^+2Fc^2^)/3'
_refine_ls_weighting_scheme calc
_refine_ls_wR_factor_gt 0.0838
_refine_ls_wR_factor_ref 0.0857
_reflns_number_gt 3820
_reflns_number_total 4256
_reflns_threshold_expression >2sigma(I)
_cod_data_source_file c1ce05808h.txt
_cod_data_source_block 9258
_cod_depositor_comments
;
The following automatic conversions were performed:

'_symmetry_cell_setting' value 'Tetragonal' changed to 'tetragonal'
according to /home/saulius/struct/CIF-dictionaries/cif_core.dic
dictionary named 'cif_core.dic' version 2.4.1 from
2010-06-29.

'_exptl_absorpt_correction_type' value 'Multi-scan'
changed to 'multi-scan' according to
/home/saulius/struct/CIF-dictionaries/cif_core.dic dictionary named
'cif_core.dic' version 2.4.1 from 2010-06-29.

Automatic conversion script
Id: cif_fix_values 1715 2011-07-08 13:25:40Z adriana 

The following automatic conversions were performed:

'_exptl_crystal_density_meas' value 'Not Measured' was changed to '?'
- the value is perceived as not measured.

Automatic conversion script
Id: cif_fix_values 3008 2015-01-20 13:52:24Z robertas 
;
_cod_original_sg_symbol_H-M I4(1)/a
_cod_database_code 7206998

loop_
_symmetry_equiv_pos_as_xyz
'x, y, z'
'-x+1/2, -y, z+1/2'
'-y+3/4, x+1/4, z+1/4'
'y+3/4, -x+3/4, z+3/4'
'x+1/2, y+1/2, z+1/2'
'-x+1, -y+1/2, z+1'
'-y+5/4, x+3/4, z+3/4'
'y+5/4, -x+5/4, z+5/4'
'-x, -y, -z'
'x-1/2, y, -z-1/2'
'y-3/4, -x-1/4, -z-1/4'
'-y-3/4, x-3/4, -z-3/4'
'-x+1/2, -y+1/2, -z+1/2'
'x, y+1/2, -z'
'y-1/4, -x+1/4, -z+1/4'
'-y-1/4, x-1/4, -z-1/4'

loop_
_atom_site_label
_atom_site_type_symbol
_atom_site_fract_x
_atom_site_fract_y
_atom_site_fract_z
_atom_site_U_iso_or_equiv
_atom_site_adp_type
_atom_site_occupancy
_atom_site_symmetry_multiplicity
_atom_site_calc_flag
_atom_site_refinement_flags
_atom_site_disorder_assembly
_atom_site_disorder_group
C15 C 0.6180(13) 0.4702(8) 0.0317(7) 0.050 Uiso 0.369(9) 1 d PD A 2
H15A H 0.6463 0.4975 0.0047 0.060 Uiso 0.369(9) 1 calc PR A 2
H15B H 0.5784 0.4861 0.0226 0.060 Uiso 0.369(9) 1 calc PR A 2
C16 C 0.6230(7) 0.4100(7) -0.0139(12) 0.070 Uiso 0.369(9) 1 d PD A 2
H16A H 0.6238 0.4161 -0.0795 0.084 Uiso 0.369(9) 1 calc PR A 2
H16B H 0.6609 0.3928 0.0033 0.084 Uiso 0.369(9) 1 calc PR A 2
C17 C 0.5752(8) 0.3653(9) 0.0071(14) 0.080 Uiso 0.369(9) 1 d PD A 2
H17A H 0.5775 0.3548 0.0714 0.096 Uiso 0.369(9) 1 calc PR A 2
H17B H 0.5827 0.3296 -0.0280 0.096 Uiso 0.369(9) 1 calc PR A 2
C18 C 0.5128(10) 0.3869(11) -0.014(2) 0.090 Uiso 0.369(9) 1 d PD A 2
H18A H 0.5128 0.4065 -0.0727 0.108 Uiso 0.369(9) 1 calc PR A 2
H18B H 0.5012 0.4158 0.0320 0.108 Uiso 0.369(9) 1 calc PR A 2
C19 C 0.4674(9) 0.3367(12) -0.015(3) 0.090 Uiso 0.369(9) 1 d PD A 2
H19A H 0.4727 0.3138 -0.0705 0.108 Uiso 0.369(9) 1 calc PR A 2
H19B H 0.4749 0.3106 0.0364 0.108 Uiso 0.369(9) 1 calc PR A 2
C20 C 0.4042(10) 0.3582(11) -0.0105(18) 0.090 Uiso 0.369(9) 1 d PD A 2
H20A H 0.3778 0.3249 -0.0150 0.135 Uiso 0.369(9) 1 calc PR A 2
H20B H 0.3968 0.3851 -0.0601 0.135 Uiso 0.369(9) 1 calc PR A 2
H20C H 0.3978 0.3782 0.0466 0.135 Uiso 0.369(9) 1 calc PR A 2
C9 C 0.6281(4) 0.4613(5) 0.0299(4) 0.047(3) Uani 0.631(9) 1 d PDU A 1
H9A H 0.6533 0.4293 0.0083 0.056 Uiso 0.631(9) 1 calc PR A 1
H9B H 0.6432 0.4982 0.0050 0.056 Uiso 0.631(9) 1 calc PR A 1
C10 C 0.5654(4) 0.4513(5) -0.0032(6) 0.083(3) Uani 0.631(9) 1 d PDU A 1
H10A H 0.5393 0.4769 0.0319 0.099 Uiso 0.631(9) 1 calc PR A 1
H10B H 0.5631 0.4642 -0.0664 0.099 Uiso 0.631(9) 1 calc PR A 1
C11 C 0.5421(6) 0.3902(5) 0.0021(7) 0.084(4) Uani 0.631(9) 1 d PDU A 1
H11A H 0.5530 0.3734 0.0608 0.101 Uiso 0.631(9) 1 calc PR A 1
H11B H 0.5609 0.3665 -0.0450 0.101 Uiso 0.631(9) 1 calc PR A 1
C12 C 0.4744(6) 0.3855(5) -0.0091(9) 0.094(4) Uani 0.631(9) 1 d PDU A 1
H12A H 0.4553 0.4062 0.0411 0.113 Uiso 0.631(9) 1 calc PR A 1
H12B H 0.4629 0.4051 -0.0654 0.113 Uiso 0.631(9) 1 calc PR A 1
C13 C 0.4519(6) 0.3214(5) -0.0114(9) 0.087(4) Uani 0.631(9) 1 d PDU A 1
H13A H 0.4658 0.3018 -0.0664 0.104 Uiso 0.631(9) 1 calc PR A 1
H13B H 0.4670 0.2998 0.0411 0.104 Uiso 0.631(9) 1 calc PR A 1
C14 C 0.3859(6) 0.3222(9) -0.0096(9) 0.114(5) Uani 0.631(9) 1 d PDU A 1
H14A H 0.3712 0.2822 -0.0066 0.172 Uiso 0.631(9) 1 calc PR A 1
H14B H 0.3713 0.3409 -0.0641 0.172 Uiso 0.631(9) 1 calc PR A 1
H14C H 0.3725 0.3439 0.0429 0.172 Uiso 0.631(9) 1 calc PR A 1
Cu1 Cu 0.52301(2) 0.68993(2) 0.56760(3) 0.03894(13) Uani 1 1 d . . .
Cu2 Cu 0.73866(2) 0.48635(2) 0.36740(3) 0.04070(13) Uani 1 1 d . . .
I1 I 0.586494(11) 0.781675(12) 0.504861(16) 0.03562(9) Uani 1 1 d . . .
I2 I 0.735010(14) 0.416601(12) 0.511810(19) 0.04330(10) Uani 1 1 d . . .
N1 N 0.54404(17) 0.61222(16) 0.5051(2) 0.0384(8) Uani 1 1 d . . .
N2 N 0.61616(14) 0.45699(14) 0.2779(2) 0.0322(7) Uani 1 1 d . . .
N3 N 0.67394(14) 0.46939(14) 0.2658(2) 0.0320(7) Uani 1 1 d . . .
N4 N 0.68208(15) 0.47333(14) 0.1760(2) 0.0340(7) Uani 1 1 d . A .
C1 C 0.5355(3) 0.6048(2) 0.4152(3) 0.0610(14) Uani 1 1 d . . .
H1 H 0.5189 0.6360 0.3823 0.073 Uiso 1 1 calc R . .
C2 C 0.5497(3) 0.5538(2) 0.3688(3) 0.0597(14) Uani 1 1 d . . .
H2 H 0.5422 0.5509 0.3065 0.072 Uiso 1 1 calc R . .
C3 C 0.57511(17) 0.50695(17) 0.4148(3) 0.0343(8) Uani 1 1 d . . .
C4 C 0.58439(18) 0.51365(19) 0.5071(3) 0.0359(8) Uani 1 1 d . . .
H4 H 0.6014 0.4831 0.5409 0.043 Uiso 1 1 calc R . .
C5 C 0.56813(17) 0.56649(18) 0.5497(3) 0.0365(8) Uani 1 1 d . . .
H5 H 0.5744 0.5701 0.6123 0.044 Uiso 1 1 calc R . .
C6 C 0.59172(18) 0.44913(17) 0.3691(3) 0.0357(8) Uani 1 1 d . . .
H6A H 0.6207 0.4287 0.4068 0.043 Uiso 1 1 calc R . .
H6B H 0.5568 0.4242 0.3653 0.043 Uiso 1 1 calc R . .
C7 C 0.58765(19) 0.4534(2) 0.1980(3) 0.0418(9) Uani 1 1 d . A .
H7 H 0.5476 0.4455 0.1887 0.050 Uiso 1 1 calc R . .
C8 C 0.63025(19) 0.46365(19) 0.1324(3) 0.0393(9) Uani 1 1 d D . .

loop_
_atom_site_aniso_label
_atom_site_aniso_U_11
_atom_site_aniso_U_22
_atom_site_aniso_U_33
_atom_site_aniso_U_23
_atom_site_aniso_U_13
_atom_site_aniso_U_12
C9 0.034(5) 0.078(7) 0.028(3) -0.004(3) -0.001(3) -0.009(4)
C10 0.057(6) 0.143(10) 0.049(5) -0.012(5) -0.011(4) -0.002(6)
C11 0.108(10) 0.092(8) 0.052(5) -0.009(5) -0.008(6) 0.017(8)
C12 0.100(9) 0.100(9) 0.081(7) 0.008(6) -0.009(7) -0.009(7)
C13 0.090(9) 0.129(11) 0.041(5) -0.008(6) 0.005(6) 0.003(7)
C14 0.117(11) 0.156(14) 0.070(7) 0.003(9) -0.001(7) 0.027(10)
Cu1 0.0436(3) 0.0362(3) 0.0371(3) -0.0056(2) 0.0010(2) 0.0035(2)
Cu2 0.0479(3) 0.0411(3) 0.0331(3) -0.0046(2) 0.0018(2) 0.0000(2)
I1 0.03403(14) 0.04196(15) 0.03086(14) 0.00211(10) 0.00211(9) 0.00042(10)
I2 0.05524(19) 0.03683(16) 0.03784(16) -0.00004(11) -0.00762(12) -0.00025(12)
N1 0.044(2) 0.0372(18) 0.0337(17) -0.0039(14) 0.0015(14) 0.0040(15)
N2 0.0365(17) 0.0298(16) 0.0303(15) -0.0046(12) 0.0047(13) -0.0012(13)
N3 0.0343(16) 0.0304(16) 0.0314(16) -0.0015(12) 0.0019(13) 0.0001(13)
N4 0.0365(17) 0.0350(17) 0.0304(15) -0.0023(13) 0.0017(13) -0.0020(13)
C1 0.098(4) 0.049(3) 0.036(2) -0.001(2) -0.008(2) 0.028(3)
C2 0.099(4) 0.049(3) 0.030(2) -0.0060(19) -0.008(2) 0.027(3)
C3 0.0327(19) 0.035(2) 0.0348(19) -0.0028(15) 0.0055(15) -0.0025(15)
C4 0.034(2) 0.037(2) 0.036(2) -0.0021(16) 0.0003(15) 0.0049(16)
C5 0.034(2) 0.041(2) 0.034(2) -0.0076(16) -0.0021(15) 0.0054(16)
C6 0.042(2) 0.034(2) 0.0311(18) -0.0021(15) 0.0071(16) -0.0032(16)
C7 0.037(2) 0.053(3) 0.035(2) -0.0065(18) -0.0025(17) -0.0067(18)
C8 0.041(2) 0.045(2) 0.031(2) -0.0027(17) -0.0002(16) -0.0061(17)

loop_
_atom_type_symbol
_atom_type_description
_atom_type_scat_dispersion_real
_atom_type_scat_dispersion_imag
_atom_type_scat_source
C C 0.0033 0.0016 'International Tables Vol C Tables 4.2.6.8 and 6.1.1.4'
H H 0.0000 0.0000 'International Tables Vol C Tables 4.2.6.8 and 6.1.1.4'
N N 0.0061 0.0033 'International Tables Vol C Tables 4.2.6.8 and 6.1.1.4'
Cu Cu 0.3201 1.2651 'International Tables Vol C Tables 4.2.6.8 and 6.1.1.4'
I I -0.4742 1.8119 'International Tables Vol C Tables 4.2.6.8 and 6.1.1.4'

loop_
_geom_angle_atom_site_label_1
_geom_angle_atom_site_label_2
_geom_angle_atom_site_label_3
_geom_angle
_geom_angle_site_symmetry_1
_geom_angle_site_symmetry_3
C8 C15 C16 109.2(12) . .
C17 C16 C15 117.1(17) . .
C16 C17 C18 114.0(17) . .
C17 C18 C19 112.7(17) . .
C20 C19 C18 113(2) . .
C8 C9 C10 110.8(7) . .
C11 C10 C9 117.0(10) . .
C10 C11 C12 114.3(10) . .
C13 C12 C11 113.3(10) . .
C14 C13 C12 108.6(12) . .
N1 Cu1 Cu1 145.15(11) . 12_767
N1 Cu1 Cu1 136.19(11) . 15_566
Cu1 Cu1 Cu1 66.33(2) 12_767 15_566
N1 Cu1 I1 103.19(10) . 15_566
Cu1 Cu1 I1 61.22(2) 12_767 15_566
Cu1 Cu1 I1 60.40(2) 15_566 15_566
N1 Cu1 I1 112.77(10) . .
Cu1 Cu1 I1 60.191(17) 12_767 .
Cu1 Cu1 I1 110.573(17) 15_566 .
I1 Cu1 I1 117.80(2) 15_566 .
N1 Cu1 I1 105.29(11) . 6_564
Cu1 Cu1 I1 109.560(17) 12_767 6_564
Cu1 Cu1 I1 59.773(17) 15_566 6_564
I1 Cu1 I1 116.64(2) 15_566 6_564
I1 Cu1 I1 100.857(19) . 6_564
N1 Cu1 Cu1 152.68(10) . 6_564
Cu1 Cu1 Cu1 56.836(11) 12_767 6_564
Cu1 Cu1 Cu1 56.836(11) 15_566 6_564
I1 Cu1 Cu1 103.554(12) 15_566 6_564
I1 Cu1 Cu1 57.981(17) . 6_564
I1 Cu1 Cu1 56.885(17) 6_564 6_564
N4 Cu2 N3 109.77(13) 8_454 .
N4 Cu2 I2 101.17(9) 8_454 .
N3 Cu2 I2 115.69(9) . .
N4 Cu2 I2 112.99(9) 8_454 7_544
N3 Cu2 I2 98.32(9) . 7_544
I2 Cu2 I2 119.23(2) . 7_544
Cu1 I1 Cu1 59.411(18) 12_767 .
Cu1 I1 Cu1 59.008(18) 12_767 6_564
Cu1 I1 Cu1 65.136(19) . 6_564
Cu2 I2 Cu2 89.197(15) . 8_454
C5 N1 C1 116.2(4) . .
C5 N1 Cu1 122.7(3) . .
C1 N1 Cu1 121.0(3) . .
C7 N2 N3 111.3(3) . .
C7 N2 C6 127.8(3) . .
N3 N2 C6 120.9(3) . .
N4 N3 N2 106.1(3) . .
N4 N3 Cu2 125.9(2) . .
N2 N3 Cu2 127.8(2) . .
N3 N4 C8 109.7(3) . .
N3 N4 Cu2 123.1(3) . 7_544
C8 N4 Cu2 127.2(3) . 7_544
N1 C1 C2 123.8(4) . .
C1 C2 C3 119.9(4) . .
C4 C3 C2 117.3(4) . .
C4 C3 C6 119.4(4) . .
C2 C3 C6 123.3(4) . .
C3 C4 C5 119.5(4) . .
N1 C5 C4 123.3(4) . .
N2 C6 C3 113.2(3) . .
N2 C7 C8 105.3(4) . .
N4 C8 C7 107.6(3) . .
N4 C8 C9 120.4(5) . .
C7 C8 C9 131.9(5) . .
N4 C8 C15 127.3(12) . .
C7 C8 C15 124.8(12) . .
C9 C8 C15 11.7(11) . .

loop_
_geom_bond_atom_site_label_1
_geom_bond_atom_site_label_2
_geom_bond_distance
_geom_bond_site_symmetry_2
C15 C8 1.506(10) .
C15 C16 1.517(10) .
C16 C17 1.508(10) .
C17 C18 1.518(10) .
C18 C19 1.525(10) .
C19 C20 1.506(10) .
C9 C8 1.501(7) .
C9 C10 1.512(8) .
C10 C11 1.477(9) .
C11 C12 1.539(9) .
C12 C13 1.531(9) .
C13 C14 1.490(9) .
Cu1 N1 2.032(3) .
Cu1 Cu1 2.6505(8) 12_767
Cu1 Cu1 2.6505(8) 15_566
Cu1 I1 2.6716(6) 15_566
Cu1 I1 2.6771(6) .
Cu1 I1 2.7100(6) 6_564
Cu1 Cu1 2.9000(10) 6_564
Cu2 N4 2.058(3) 8_454
Cu2 N3 2.118(3) .
Cu2 I2 2.6346(6) .
Cu2 I2 2.6356(6) 7_544
I1 Cu1 2.6716(6) 12_767
I1 Cu1 2.7100(6) 6_564
I2 Cu2 2.6356(6) 8_454
N1 C5 1.335(5) .
N1 C1 1.340(5) .
N2 C7 1.336(5) .
N2 N3 1.344(4) .
N2 C6 1.455(5) .
N3 N4 1.328(4) .
N4 C8 1.349(5) .
N4 Cu2 2.058(3) 7_544
C1 C2 1.373(6) .
C2 C3 1.377(6) .
C3 C4 1.375(5) .
C3 C6 1.511(5) .
C4 C5 1.393(5) .
C7 C8 1.377(6) .
